data_1570525
loop_
_publ_author_name
'Boer&#xe9;, Ren&#xe9; T'

_publ_section_title
;
 Hydrogen Bonds Stabilize Chloroselenite Anions: Crystal Structure of a
 New Salt and Donor-Acceptor Bonding to SeO<sub>2</sub>.
;
_journal_issue 22
_journal_name_full 'Molecules (Basel, Switzerland)'
_journal_page_first 7489
_journal_paper_doi 10.3390/molecules28227489
_journal_volume 28
_journal_year 2023
_chemical_formula_moiety 'Cl O2 Se, C8 H11 N2'
_chemical_formula_sum 'C8 H11 Cl N2 O2 Se'
_chemical_formula_weight 281.601
_space_group_crystal_system monoclinic
_space_group_IT_number 14
_space_group_name_Hall '-P 2ybc'
_space_group_name_H-M_alt 'P 1 21/c 1'
_symmetry_Int_Tables_number 14
_atom_sites_solution_primary direct
_audit_creation_date 2023-10-11
_audit_creation_method
;
Olex2 1.5-alpha
(compiled 2023.08.24 svn.re1ec1418 for OlexSys, GUI svn.r6817)
;
_cell_angle_alpha 90
_cell_angle_beta 91.242(1)
_cell_angle_gamma 90
_cell_formula_units_Z 4
_cell_length_a 3.9773(3)
_cell_length_b 28.477(2)
_cell_length_c 9.5781(9)
_cell_measurement_reflns_used 5555
_cell_measurement_temperature 193(2)
_cell_measurement_theta_max 26.38
_cell_measurement_theta_min 2.24
_cell_volume 1084.58(15)
_computing_molecular_graphics 'Olex2 1.5-alpha (Dolomanov et al., 2009)'
_computing_publication_material 'Olex2 1.5-alpha (Dolomanov et al., 2009)'
_computing_structure_refinement 'olex2.refine 1.5-alpha (Bourhis et al., 2015)'
_computing_structure_solution 'SHELXS  (Sheldrick, 2008)'
_diffrn_ambient_temperature 193.15
_diffrn_measured_fraction_theta_full 0.9995
_diffrn_measured_fraction_theta_max 0.9977
_diffrn_measurement_device_type 'CCD area detector'
_diffrn_measurement_method 'phi and omega scans'
_diffrn_radiation_monochromator graphite
_diffrn_radiation_type 'Mo K\a'
_diffrn_radiation_wavelength 0.71073
_diffrn_reflns_av_R_equivalents 0.0328
_diffrn_reflns_av_unetI/netI 0.0282
_diffrn_reflns_Laue_measured_fraction_full 0.9995
_diffrn_reflns_Laue_measured_fraction_max 0.9977
_diffrn_reflns_limit_h_max 4
_diffrn_reflns_limit_h_min -4
_diffrn_reflns_limit_k_max 35
_diffrn_reflns_limit_k_min -35
_diffrn_reflns_limit_l_max 11
_diffrn_reflns_limit_l_min -11
_diffrn_reflns_number 8245
_diffrn_reflns_point_group_measured_fraction_full 0.9995
_diffrn_reflns_point_group_measured_fraction_max 0.9977
_diffrn_reflns_theta_full 25.2417
_diffrn_reflns_theta_max 26.42
_diffrn_reflns_theta_min 2.24
_diffrn_source_current 40.0
_diffrn_source_power 1.8
_diffrn_source_voltage 45.0
_exptl_absorpt_coefficient_mu 3.685
_exptl_absorpt_correction_T_max 0.6661
_exptl_absorpt_correction_T_min 0.3505
_exptl_absorpt_correction_type multi-scan
_exptl_absorpt_process_details 'SADABS (Sheldrick, 1996)'
_exptl_crystal_colour 'clear colourless'
_exptl_crystal_colour_lustre clear
_exptl_crystal_colour_primary colourless
_exptl_crystal_density_diffrn 1.725
_exptl_crystal_density_method 'not measured'
_exptl_crystal_description prism
_exptl_crystal_F_000 560.842
_exptl_crystal_size_max 0.36
_exptl_crystal_size_mid 0.3
_exptl_crystal_size_min 0.12
_refine_diff_density_max 1.0604
_refine_diff_density_min -0.7677
_refine_diff_density_rms 0.1194
_refine_ls_d_res_high 0.7987
_refine_ls_d_res_low 9.0764
_refine_ls_goodness_of_fit_ref 1.1032
_refine_ls_hydrogen_treatment refall
_refine_ls_matrix_type full
_refine_ls_number_constraints 0
_refine_ls_number_parameters 253
_refine_ls_number_reflns 2194
_refine_ls_number_restraints 143
_refine_ls_restrained_S_all 1.0647
_refine_ls_R_factor_all 0.0393
_refine_ls_R_factor_gt 0.0339
_refine_ls_shift/su_max 0.0010
_refine_ls_shift/su_mean 0.0000
_refine_ls_structure_factor_coef Fsqd
_refine_ls_weighting_details 'w=1/[\s^2^(Fo^2^)+(0.0423P)^2^+1.2540P] where P=(Fo^2^+2Fc^2^)/3'
_refine_ls_weighting_scheme calc
_refine_ls_wR_factor_gt 0.0805
_refine_ls_wR_factor_ref 0.0827
_reflns_Friedel_coverage 0.0
_reflns_limit_h_max 4
_reflns_limit_h_min -4
_reflns_limit_k_max 35
_reflns_limit_k_min 0
_reflns_limit_l_max 11
_reflns_limit_l_min 0
_reflns_number_gt 1967
_reflns_number_total 2194
_reflns_threshold_expression I>=2u(I)
_cod_data_source_file 2_TolAmSeO2C_let0507b.cif
_cod_data_source_block 2_Tolylamidinium_ClSeO2
_cod_original_cell_volume 1084.56(16)
_cod_database_code 1570525
_olex2_refinement_description
;
1. Restrained distances
 C7-H7 = C3-H3 = C4-H4 = C6-H6
 1.085 with sigma of 0.02
 N1-H1b = N2-H2b = N2-H2a = N1-H1a
 1.04 with sigma of 0.02
 C8-H8d \\sim C8-H8e \\sim C8-H8f
 with sigma of 0.01
 H8a-H8b \\sim H8a-H8c \\sim H8b-H8c
 with sigma of 0.04
 H8d-H8e \\sim H8d-H8f \\sim H8e-H8f
 with sigma of 0.04
2. Uiso/Uaniso restraints and constraints
H8b \\sim H8f \\sim H8c \\sim H8d \\sim H8a \\sim H8e: within 2A with sigma of
0.04 and sigma for terminal atoms of 0.08 within 2A
Uanis(H8e) \\sim Ueq, Uanis(H8b) \\sim Ueq, Uanis(H8f) \\sim Ueq, Uanis(H8c)
\\sim Ueq, Uanis(H8a) \\sim Ueq, Uanis(H8d) \\sim Ueq: with sigma of 0.01 and
sigma for terminal atoms of 0.02
Uanis(H1b) \\sim Ueq, Uanis(H1a) \\sim Ueq, Uanis(H2b) \\sim Ueq, Uanis(H2a)
\\sim Ueq: with sigma of 0.01 and sigma for terminal atoms of 0.02
Uanis(H7) \\sim Ueq, Uanis(H3) \\sim Ueq, Uanis(H4) \\sim Ueq, Uanis(H6) \\sim
Ueq: with sigma of 0.01 and sigma for terminal atoms of 0.02
3. Rigid body (RIGU) restrains
 C7, H7
 with sigma for 1-2 distances of 0.004 and sigma for 1-3 distances of 0.004
 C6, H6
 with sigma for 1-2 distances of 0.004 and sigma for 1-3 distances of 0.004
 C3, H3
 with sigma for 1-2 distances of 0.004 and sigma for 1-3 distances of 0.004
 C4, H4
 with sigma for 1-2 distances of 0.004 and sigma for 1-3 distances of 0.004
 N2, H2a
 with sigma for 1-2 distances of 0.004 and sigma for 1-3 distances of 0.004
 N2, H2b
 with sigma for 1-2 distances of 0.004 and sigma for 1-3 distances of 0.004
 N1, H1a
 with sigma for 1-2 distances of 0.004 and sigma for 1-3 distances of 0.004
 N1, H1b
 with sigma for 1-2 distances of 0.004 and sigma for 1-3 distances of 0.004
4. Others
 Fixed Sof: H8a(0.5) H8b(0.5) H8c(0.5) H8d(0.5) H8e(0.5) H8f(0.5)
;
_olex2_refine_details
;
Refinement using NoSpherA2, an implementation of
NOn-SPHERical Atom-form-factors in Olex2.
Please cite:
F. Kleemiss et al. Chem. Sci. DOI 10.1039/D0SC05526C - 2021
NoSpherA2 implementation of HAR makes use of
tailor-made aspherical atomic form factors calculated
on-the-fly from a Hirshfeld-partitioned electron density (ED) - not from
spherical-atom form factors.

The ED is calculated from a gaussian basis set single determinant SCF
wavefunction - either Hartree-Fock or DFT using selected funtionals
 - for a fragment of the crystal.
This fragment can be embedded in an electrostatic crystal field by employing cluster charges
or modelled using implicit solvation models, depending on the software used.
The following options were used:
   SOFTWARE:       ORCA 5.0
   PARTITIONING:   NoSpherA2
   INT ACCURACY:   Normal
   METHOD:         R2SCAN
   BASIS SET:      def2-TZVP
   CHARGE:         0
   MULTIPLICITY:   1
   DATE:           2023-10-04_04-28-11
;
_olex2_submission_special_instructions 'No special instructions were received'

loop_
_space_group_symop_id
_space_group_symop_operation_xyz
1 x,y,z
2 -x,y+1/2,-z+1/2
3 -x,-y,-z
4 x,-y-1/2,z-1/2

loop_
_atom_site_label
_atom_site_type_symbol
_atom_site_fract_x
_atom_site_fract_y
_atom_site_fract_z
_atom_site_U_iso_or_equiv
_atom_site_adp_type
_atom_site_occupancy
_atom_site_refinement_flags_posn
_atom_site_refinement_flags_adp
_atom_site_refinement_flags_occupancy
_atom_site_disorder_group
Se1 Se -0.39680(8) 0.669100(10) 0.84402(3) 0.02403(12) Uani 1.000000 . . . .
Cl1 Cl -0.0954(2) 0.60414(3) 0.77105(11) 0.0447(2) Uani 1.000000 . . . .
O1 O -0.1159(6) 0.69502(8) 0.9462(2) 0.0324(5) Uani 1.000000 . . . .
O2 O -0.4109(6) 0.70083(8) 0.7025(2) 0.0344(5) Uani 1.000000 . . . .
N1 N 0.1940(8) 0.78641(10) 0.9533(3) 0.0330(6) Uani 1.000000 D U . .
H1a H 0.315(9) 0.8026(13) 1.038(3) 0.036(9) Uani 1.000000 D U . .
H1b H 0.075(9) 0.7537(9) 0.965(4) 0.029(9) Uani 1.000000 D U . .
N2 N -0.0263(7) 0.78890(9) 0.7321(3) 0.0278(6) Uani 1.000000 D U . .
H2a H -0.078(11) 0.8047(16) 0.637(3) 0.051(11) Uani 1.000000 D U . .
H2b H -0.123(10) 0.7551(8) 0.738(4) 0.035(9) Uani 1.000000 D U . .
C1 C 0.1488(7) 0.80911(11) 0.8339(3) 0.0224(6) Uani 1.000000 . . . .
C2 C 0.2921(7) 0.85623(10) 0.8138(3) 0.0224(6) Uani 1.000000 . . . .
C3 C 0.2929(9) 0.87678(12) 0.6806(3) 0.0302(7) Uani 1.000000 D U . .
H3 H 0.181(10) 0.8585(13) 0.592(3) 0.050(10) Uani 1.000000 D U . .
C4 C 0.4267(9) 0.92111(13) 0.6621(4) 0.0369(8) Uani 1.000000 D U . .
H4 H 0.413(11) 0.9354(14) 0.558(2) 0.054(10) Uani 1.000000 D U . .
C5 C 0.5697(8) 0.94615(12) 0.7736(4) 0.0349(8) Uani 1.000000 . . . .
C6 C 0.5692(10) 0.92565(13) 0.9055(4) 0.0398(8) Uani 1.000000 D U . .
H6 H 0.680(10) 0.9463(13) 0.990(3) 0.053(10) Uani 1.000000 D U . .
C7 C 0.4334(9) 0.88147(12) 0.9253(3) 0.0337(7) Uani 1.000000 D U . .
H7 H 0.436(10) 0.8677(13) 1.032(2) 0.047(9) Uani 1.000000 D U . .
C8 C 0.7120(11) 0.99421(14) 0.7519(5) 0.0496(10) Uani 1.000000 D . . .
H8a H 0.84(2) 1.007(4) 0.863(7) 0.07(3) Uani 0.500000 D U P 1
H8b H 0.927(18) 0.996(3) 0.659(7) 0.05(2) Uani 0.500000 D U P 1
H8c H 0.487(15) 1.021(3) 0.718(8) 0.04(2) Uani 0.500000 D U P 1
H8d H 0.584(17) 1.020(2) 0.786(8) 0.05(2) Uani 0.500000 D U P 2
H8e H 0.945(6) 0.995(2) 0.782(7) 0.025(16) Uani 0.500000 D U P 2
H8f H 0.72(2) 0.997(3) 0.6515(17) 0.06(3) Uani 0.500000 D U P 2

loop_
_atom_site_aniso_label
_atom_site_aniso_U_11
_atom_site_aniso_U_22
_atom_site_aniso_U_33
_atom_site_aniso_U_12
_atom_site_aniso_U_13
_atom_site_aniso_U_23
Se1 0.02549(18) 0.02728(18) 0.01919(17) -0.00038(12) -0.00245(11) -0.00001(12)
Cl1 0.0399(5) 0.0315(4) 0.0623(6) 0.0043(4) -0.0100(4) -0.0146(4)
O1 0.0472(15) 0.0309(12) 0.0186(10) -0.0035(10) -0.0101(9) -0.0027(9)
O2 0.0482(15) 0.0343(12) 0.0203(11) -0.0030(10) -0.0122(10) 0.0041(9)
N1 0.0499(18) 0.0309(15) 0.0181(13) -0.0060(13) -0.0063(12) 0.0036(11)
H1a 0.042(15) 0.048(16) 0.017(9) -0.014(7) 0.002(5) -0.001(5)
H1b 0.038(15) 0.028(7) 0.020(16) 0.000(4) -0.002(8) 0.002(5)
N2 0.0374(16) 0.0253(14) 0.0205(13) -0.0008(12) -0.0060(11) -0.0008(10)
H2a 0.055(19) 0.063(18) 0.033(7) -0.002(8) -0.010(5) 0.018(5)
H2b 0.044(17) 0.027(6) 0.035(17) -0.003(4) -0.000(8) -0.002(4)
C1 0.0286(16) 0.0242(15) 0.0143(13) 0.0013(12) -0.0009(11) 0.0001(11)
C2 0.0264(15) 0.0254(15) 0.0154(14) 0.0008(12) 0.0021(11) 0.0003(11)
C3 0.0394(18) 0.0307(17) 0.0205(15) -0.0019(14) 0.0010(12) 0.0022(12)
H3 0.059(16) 0.059(16) 0.033(10) -0.012(7) -0.003(5) -0.010(5)
C4 0.047(2) 0.0299(17) 0.0334(18) -0.0032(15) 0.0028(15) 0.0068(14)
H4 0.069(18) 0.055(17) 0.040(6) -0.001(8) 0.003(4) 0.017(4)
C5 0.0315(18) 0.0283(17) 0.045(2) 0.0005(14) 0.0044(14) 0.0022(15)
C6 0.049(2) 0.0312(18) 0.039(2) -0.0055(15) -0.0094(16) -0.0046(15)
H6 0.056(17) 0.058(15) 0.046(11) -0.016(7) -0.005(6) -0.016(6)
C7 0.047(2) 0.0293(17) 0.0248(16) -0.0044(15) -0.0075(14) -0.0025(13)
H7 0.068(18) 0.045(16) 0.029(6) -0.010(8) -0.009(4) 0.003(4)
C8 0.043(2) 0.031(2) 0.075(3) -0.0043(18) 0.001(2) 0.003(2)
H8a 0.07(3) 0.07(3) 0.07(3) -0.002(9) -0.001(9) -0.001(9)
H8b 0.05(3) 0.04(3) 0.05(3) 0.001(9) 0.000(9) -0.002(9)
H8c 0.05(2) 0.03(2) 0.05(3) 0.001(9) -0.003(9) -0.005(9)
H8d 0.06(3) 0.05(3) 0.06(3) 0.002(9) 0.000(9) -0.001(9)
H8e 0.02(2) 0.04(2) 0.02(2) -0.002(9) 0.003(9) 0.003(9)
H8f 0.06(3) 0.06(3) 0.06(3) -0.002(9) 0.001(9) 0.005(9)

loop_
_atom_type_symbol
_atom_type_scat_dispersion_real
_atom_type_scat_dispersion_imag
_atom_type_scat_source
_atom_type_scat_dispersion_source
C 0.00313 0.00162 'NoSpherA2: Chem.Sci. 2021, DOI:10.1039/D0SC05526C' 'Brennan, Cowan, Rev. Sci. Instrum., 1992, 63, 850'
Cl 0.14908 0.15974 'NoSpherA2: Chem.Sci. 2021, DOI:10.1039/D0SC05526C' 'Brennan, Cowan, Rev. Sci. Instrum., 1992, 63, 850'
H 0.00000 0.00000 'NoSpherA2: Chem.Sci. 2021, DOI:10.1039/D0SC05526C' 'Brennan, Cowan, Rev. Sci. Instrum., 1992, 63, 850'
N 0.00612 0.00332 'NoSpherA2: Chem.Sci. 2021, DOI:10.1039/D0SC05526C' 'Brennan, Cowan, Rev. Sci. Instrum., 1992, 63, 850'
O 0.01085 0.00610 'NoSpherA2: Chem.Sci. 2021, DOI:10.1039/D0SC05526C' 'Brennan, Cowan, Rev. Sci. Instrum., 1992, 63, 850'
Se -0.09313 2.23705 'NoSpherA2: Chem.Sci. 2021, DOI:10.1039/D0SC05526C' 'Brennan, Cowan, Rev. Sci. Instrum., 1992, 63, 850'

loop_
_exptl_crystal_face_index_h
_exptl_crystal_face_index_k
_exptl_crystal_face_index_l
_exptl_crystal_face_perp_dist
0.00 -1.00 0.00 0.0580
0.00 1.00 0.00 0.0580
0.00 0.00 -1.00 0.1520
0.00 0.00 1.00 0.1520
-1.00 0.00 1.00 0.1410
2.00 -2.00 -1.00 0.1660

loop_
_geom_angle_atom_site_label_1
_geom_angle_atom_site_label_2
_geom_angle_atom_site_label_3
_geom_angle
_geom_angle_site_symmetry_1
_geom_angle_site_symmetry_3
_geom_angle_publ_flag
O1 Se1 Cl1 100.86(9) . . ?
O2 Se1 Cl1 101.56(9) . . ?
O2 Se1 O1 104.90(11) . . ?
H1b N1 H1a 121(3) . . ?
C1 N1 H1a 121(2) . . ?
C1 N1 H1b 118(2) . . ?
H2b N2 H2a 113(3) . . ?
C1 N2 H2a 124(3) . . ?
C1 N2 H2b 124(2) . . ?
N2 C1 N1 119.1(3) . . ?
C2 C1 N1 120.8(3) . . ?
C2 C1 N2 120.1(3) . . ?
C3 C2 C1 120.5(3) . . ?
C7 C2 C1 121.4(3) . . ?
C7 C2 C3 118.2(3) . . ?
H3 C3 C2 120(2) . . ?
C4 C3 C2 120.4(3) . . ?
C4 C3 H3 119(2) . . ?
H4 C4 C3 117(2) . . ?
C5 C4 C3 121.4(3) . . ?
C5 C4 H4 122(2) . . ?
C6 C5 C4 118.2(3) . . ?
C8 C5 C4 120.7(3) . . ?
C8 C5 C6 121.1(4) . . ?
H6 C6 C5 116(2) . . ?
C7 C6 C5 120.9(3) . . ?
C7 C6 H6 123(2) . . ?
C6 C7 C2 121.0(3) . . ?
H7 C7 C2 122(2) . . ?
H7 C7 C6 117(2) . . ?
H8a C8 C5 108(5) . . ?
H8b C8 C5 114(4) . . ?
H8b C8 H8a 108(5) . . ?
H8c C8 C5 109(4) . . ?
H8c C8 H8a 110(5) . . ?
H8c C8 H8b 107(4) . . ?
H8d C8 C5 117(5) . . ?
H8d C8 H8a 72(5) . . ?
H8d C8 H8b 125(7) . . ?
H8d C8 H8c 38(5) . . ?
H8e C8 C5 111(4) . . ?
H8e C8 H8a 49(4) . . ?
H8e C8 H8b 63(4) . . ?
H8e C8 H8c 139(5) . . ?
H8e C8 H8d 112(5) . . ?
H8f C8 C5 104(5) . . ?
H8f C8 H8a 144(7) . . ?
H8f C8 H8b 41(5) . . ?
H8f C8 H8c 74(5) . . ?
H8f C8 H8d 107(5) . . ?
H8f C8 H8e 104(4) . . ?

loop_
_geom_bond_atom_site_label_1
_geom_bond_atom_site_label_2
_geom_bond_distance
_geom_bond_site_symmetry_2
_geom_bond_publ_flag
Se1 Cl1 2.3202(9) . ?
Se1 O1 1.645(2) . ?
Se1 O2 1.629(2) . ?
N1 H1a 1.045(17) . ?
N1 H1b 1.051(18) . ?
N1 C1 1.323(4) . ?
N2 H2a 1.030(17) . ?
N2 H2b 1.039(18) . ?
N2 C1 1.318(4) . ?
C1 C2 1.472(4) . ?
C2 C3 1.404(4) . ?
C2 C7 1.395(4) . ?
C3 H3 1.083(17) . ?
C3 C4 1.383(5) . ?
C4 H4 1.080(17) . ?
C4 C5 1.395(5) . ?
C5 C6 1.392(5) . ?
C5 C8 1.497(5) . ?
C6 H6 1.082(17) . ?
C6 C7 1.384(5) . ?
C7 H7 1.091(17) . ?
C8 H8a 1.23(7) . ?
C8 H8b 1.25(6) . ?
C8 H8c 1.22(6) . ?
C8 H8d 0.962(14) . ?
C8 H8e 0.965(14) . ?
C8 H8f 0.967(14) . ?

loop_
_geom_hbond_atom_site_label_D
_geom_hbond_atom_site_label_H
_geom_hbond_atom_site_label_A
_geom_hbond_distance_DH
_geom_hbond_distance_HA
_geom_hbond_distance_DA
_geom_hbond_angle_DHA
_geom_hbond_site_symmetry_A
N1 H1a O2 1.045(17) 1.90(3) 2.852(3) 151(3) 4_676
N1 H1b O1 1.051(18) 1.84(2) 2.880(4) 168(3) .
N2 H2a O1 1.030(17) 1.83(3) 2.792(3) 153(4) 4_575
N2 H2b O2 1.039(18) 1.95(2) 2.948(4) 160(3) .

loop_
_geom_torsion_atom_site_label_1
_geom_torsion_atom_site_label_2
_geom_torsion_atom_site_label_3
_geom_torsion_atom_site_label_4
_geom_torsion
_geom_torsion_site_symmetry_1
_geom_torsion_site_symmetry_2
_geom_torsion_site_symmetry_3
_geom_torsion_site_symmetry_4
_geom_torsion_publ_flag
N1 C1 C2 C3 169.2(3) . . . . ?
N1 C1 C2 C7 -10.1(4) . . . . ?
N2 C1 C2 C3 -10.7(4) . . . . ?
N2 C1 C2 C7 170.0(3) . . . . ?
C1 C2 C3 C4 179.8(3) . . . . ?
C1 C2 C7 C6 179.6(3) . . . . ?
C2 C3 C4 C5 1.3(4) . . . . ?
C2 C7 C6 C5 -0.2(4) . . . . ?
C3 C4 C5 C6 -1.2(4) . . . . ?
C3 C4 C5 C8 -179.7(4) . . . . ?
C4 C5 C6 C7 0.6(4) . . . . ?

loop_
_restr_distance_atom_site_label_1
_restr_distance_atom_site_label_2
_restr_distance_site_symmetry_2
_restr_distance_target
_restr_distance_target_weight_param
_restr_distance_diff
N1 H1a 1 1.0400 0.0200 -0.0045
N1 H1b 1 1.0400 0.0200 -0.0108
N2 H2a 1 1.0400 0.0200 0.0096
N2 H2b 1 1.0400 0.0200 0.0007
C3 H3 1 1.0850 0.0200 0.0024
C4 H4 1 1.0850 0.0200 0.0047
C6 H6 1 1.0850 0.0200 0.0027
C7 H7 1 1.0850 0.0200 -0.0062

loop_
_restr_equal_distance_atom_site_label_1
_restr_equal_distance_atom_site_label_2
_restr_equal_distance_site_symmetry_2
_restr_equal_distance_class_id
C8 H8d 1 1
C8 H8e 1 1
C8 H8f 1 1
H8a H8b 1 2
H8a H8c 1 2
H8b H8c 1 2
H8d H8e 1 3
H8d H8f 1 3
H8e H8f 1 3

loop_
_restr_equal_distance_class_class_id
_restr_equal_distance_class_target_weight_param
_restr_equal_distance_class_average
_restr_equal_distance_class_esd
_restr_equal_distance_class_diff_max
1 0.0100 0.9647 0.0022 0.0028
2 0.0400 1.9956 0.0140 0.0197
3 0.0400 1.5581 0.0341 0.0430

loop_
_restr_U_iso_atom_site_label
_restr_U_iso_weight_param
H1a 0.0200
H1b 0.0200
H2a 0.0200
H2b 0.0200
H3 0.0200
H4 0.0200
H6 0.0200
H7 0.0200
H8a 0.0200
H8b 0.0200
H8c 0.0200
H8d 0.0200
H8e 0.0200
H8f 0.0200

loop_
_restr_U_similar_atom_site_label_1
_restr_U_similar_atom_site_label_2
_restr_U_similar_weight_param
H8a H8e 0.0800
H8b H8f 0.0800
H8c H8d 0.0800

loop_
_restr_rigu_atom_site_label_1
_restr_rigu_atom_site_label_2
_restr_rigu_target_weight_param
_restr_rigu_u13_diff
_restr_rigu_u23_diff
_restr_rigu_u33_diff
N1 H1a 0.004000 0.000928 0.000643 -0.000653
N1 H1b 0.004000 -0.000719 0.000075 0.000159
N2 H2a 0.004000 -0.000966 -0.000263 -0.002029
N2 H2b 0.004000 -0.000177 -0.000169 -0.000442
C3 H3 0.004000 -0.000019 0.001190 -0.001786
C4 H4 0.004000 -0.000407 -0.000434 -0.001874
C6 H6 0.004000 0.000998 -0.001014 -0.001615
C7 H7 0.004000 0.000111 -0.000556 -0.002170
